data_7059255
loop_
_publ_author_name
'Wang, Ling-Yang'
'Yu, Yue-Ming'
'Jiang, Fu-Bin'
'Li, Yan-Tuan'
'Wu, Zhi-Yong'
'Yan, Cui-Wei'

_publ_section_title
;
 The first zwitterionic cocrystal of indomethacin with amino acid showing
 optimized physicochemical properties as well as accelerated absorption
 and slowed elimination in vivo
;
_journal_issue 10
_journal_name_full 'New Journal of Chemistry'
_journal_page_first 3930
_journal_page_last 3939
_journal_paper_doi 10.1039/C9NJ06180K
_journal_volume 44
_journal_year 2020
_chemical_absolute_configuration rm
_chemical_formula_sum 'C24 H27 Cl N2 O7'
_chemical_formula_weight 490.92
_chemical_name_common 'indomethacin L-proline'
_chemical_name_systematic '1-(4-Chlorobenzoyl)-5-methoxy-2-methyl-1H-indole-3-acetic acid L-proline'
_space_group_crystal_system monoclinic
_space_group_IT_number 4
_space_group_name_Hall 'P 2yb'
_space_group_name_H-M_alt 'P 1 21 1'
_atom_sites_solution_hydrogens mixed
_audit_creation_method SHELXL-2018/3
_audit_update_record
;
2019-12-13 deposited with the CCDC.	2020-01-30 downloaded from the CCDC.
;
_cell_angle_alpha 90
_cell_angle_beta 101.436(4)
_cell_angle_gamma 90
_cell_formula_units_Z 2
_cell_length_a 12.4240(5)
_cell_length_b 5.7358(2)
_cell_length_c 16.3820(6)
_cell_measurement_reflns_used 3591
_cell_measurement_temperature 100(2)
_cell_measurement_theta_max 73.363
_cell_measurement_theta_min 4.098
_cell_volume 1144.23(8)
_computing_structure_refinement 'SHELXL-2018/3 (Sheldrick, 2018)'
_diffrn_ambient_temperature 100(2)
_diffrn_measured_fraction_theta_full 0.999
_diffrn_measured_fraction_theta_max 0.981
_diffrn_measurement_device_type Bruker
_diffrn_radiation_type CuK\a
_diffrn_radiation_wavelength 1.54184
_diffrn_reflns_av_R_equivalents 0.0690
_diffrn_reflns_av_unetI/netI 0.0713
_diffrn_reflns_Laue_measured_fraction_full 0.999
_diffrn_reflns_Laue_measured_fraction_max 0.981
_diffrn_reflns_limit_h_max 15
_diffrn_reflns_limit_h_min -12
_diffrn_reflns_limit_k_max 4
_diffrn_reflns_limit_k_min -6
_diffrn_reflns_limit_l_max 19
_diffrn_reflns_limit_l_min -20
_diffrn_reflns_number 7252
_diffrn_reflns_point_group_measured_fraction_full 0.812
_diffrn_reflns_point_group_measured_fraction_max 0.785
_diffrn_reflns_theta_full 67.684
_diffrn_reflns_theta_max 73.363
_diffrn_reflns_theta_min 4.098
_exptl_absorpt_coefficient_mu 1.903
_exptl_crystal_colour colourless
_exptl_crystal_density_diffrn 1.425
_exptl_crystal_description needle
_exptl_crystal_F_000 516
_exptl_crystal_size_max 0.300
_exptl_crystal_size_mid 0.150
_exptl_crystal_size_min 0.100
_refine_diff_density_max 0.820
_refine_diff_density_min -0.548
_refine_diff_density_rms 0.118
_refine_ls_abs_structure_details
;
 Classical Flack method preferred over Parsons because s.u. lower.
;
_refine_ls_abs_structure_Flack 0.08(4)
_refine_ls_extinction_method none
_refine_ls_goodness_of_fit_ref 1.033
_refine_ls_hydrogen_treatment mixed
_refine_ls_matrix_type full
_refine_ls_number_parameters 319
_refine_ls_number_reflns 3591
_refine_ls_number_restraints 3
_refine_ls_restrained_S_all 1.033
_refine_ls_R_factor_all 0.0841
_refine_ls_R_factor_gt 0.0788
_refine_ls_shift/su_max 0.000
_refine_ls_shift/su_mean 0.000
_refine_ls_structure_factor_coef Fsqd
_refine_ls_weighting_details 'w=1/[\s^2^(Fo^2^)+(0.1596P)^2^] where P=(Fo^2^+2Fc^2^)/3'
_refine_ls_weighting_scheme calc
_refine_ls_wR_factor_gt 0.2035
_refine_ls_wR_factor_ref 0.2096
_reflns_Friedel_coverage 0.448
_reflns_Friedel_fraction_full 0.579
_reflns_Friedel_fraction_max 0.543
_reflns_number_gt 3276
_reflns_number_total 3591
_reflns_threshold_expression 'I > 2\s(I)'
_cod_data_source_file c9nj06180k2.cif
_cod_data_source_block shelx
_cod_depositor_comments
;Adding full bibliography for 7059255.cif.

 Adding full bibliography for 7059255.cif.
;
_cod_original_sg_symbol_H-M 'P 21'
_cod_database_code 7059255
_shelx_shelxl_version_number 2018/3
_shelx_space_group_comment
;
The symmetry employed for this shelxl refinement is uniquely defined
by the following loop, which should always be used as a source of
symmetry information in preference to the above space-group names.
They are only intended as comments.
;
_shelx_estimated_absorpt_t_min 0.599
_shelx_estimated_absorpt_t_max 0.832

loop_
_space_group_symop_operation_xyz
'x, y, z'
'-x, y+1/2, -z'

loop_
_atom_site_label
_atom_site_type_symbol
_atom_site_fract_x
_atom_site_fract_y
_atom_site_fract_z
_atom_site_U_iso_or_equiv
_atom_site_adp_type
_atom_site_occupancy
_atom_site_site_symmetry_order
_atom_site_calc_flag
_atom_site_refinement_flags_posn
_atom_site_refinement_flags_adp
Cl1 Cl 0.90359(12) 0.6317(3) -0.15670(9) 0.0272(4) Uani 1 1 d . .
O1 O 0.4386(3) 0.0353(7) 0.1167(3) 0.0210(9) Uani 1 1 d . .
O2 O 0.8199(3) 1.1070(7) 0.1951(2) 0.0210(9) Uani 1 1 d . .
O3 O 0.4378(3) 0.6365(8) 0.3978(3) 0.0270(10) Uani 1 1 d . .
O4 O 0.5557(4) 0.9303(7) 0.4145(3) 0.0240(10) Uani 1 1 d . .
H4 H 0.492(6) 1.015(8) 0.417(5) 0.036 Uiso 1 1 calc R U
N1 N 0.7284(4) 0.7660(8) 0.2078(3) 0.0150(10) Uani 1 1 d . .
C1 C 0.7264(4) 0.7780(10) 0.2943(3) 0.0143(11) Uani 1 1 d . .
C2 C 0.6601(4) 0.6067(10) 0.3128(3) 0.0145(11) Uani 1 1 d . .
C3 C 0.6153(4) 0.4793(10) 0.2370(3) 0.0135(11) Uani 1 1 d . .
C4 C 0.6580(4) 0.5799(9) 0.1729(3) 0.0125(10) Uani 1 1 d . .
C5 C 0.6222(5) 0.5070(11) 0.0901(3) 0.0162(11) Uani 1 1 d . .
H5 H 0.647593 0.580911 0.045566 0.019 Uiso 1 1 calc R U
C6 C 0.5491(5) 0.3246(11) 0.0760(3) 0.0158(11) Uani 1 1 d . .
H6 H 0.524323 0.271332 0.020519 0.019 Uiso 1 1 calc R U
C7 C 0.5101(5) 0.2151(11) 0.1405(4) 0.0179(12) Uani 1 1 d . .
C8 C 0.5411(5) 0.2936(11) 0.2220(3) 0.0170(12) Uani 1 1 d . .
H8 H 0.512989 0.223612 0.266023 0.020 Uiso 1 1 calc R U
C9 C 0.7864(4) 0.9161(10) 0.1661(3) 0.0133(11) Uani 1 1 d . .
C10 C 0.8111(4) 0.8390(10) 0.0849(3) 0.0149(11) Uani 1 1 d . .
C11 C 0.8595(4) 0.6206(11) 0.0776(3) 0.0160(11) Uani 1 1 d . .
H11 H 0.871797 0.515257 0.123211 0.019 Uiso 1 1 calc R U
C12 C 0.8889(5) 0.5605(10) 0.0033(4) 0.0181(12) Uani 1 1 d . .
H12 H 0.924592 0.416139 -0.001489 0.022 Uiso 1 1 calc R U
C13 C 0.8667(5) 0.7094(10) -0.0635(4) 0.0178(12) Uani 1 1 d . .
C14 C 0.8171(5) 0.9228(12) -0.0585(4) 0.0210(12) Uani 1 1 d . .
H14 H 0.801484 1.022718 -0.105630 0.025 Uiso 1 1 calc R U
C15 C 0.7900(5) 0.9898(10) 0.0174(4) 0.0188(12) Uani 1 1 d . .
H15 H 0.757342 1.137504 0.022454 0.023 Uiso 1 1 calc R U
C16 C 0.7887(5) 0.9547(11) 0.3518(4) 0.0192(12) Uani 1 1 d . .
H16A H 0.776972 0.927457 0.408467 0.029 Uiso 1 1 calc R U
H16B H 0.762984 1.111335 0.333631 0.029 Uiso 1 1 calc R U
H16C H 0.867197 0.941436 0.351175 0.029 Uiso 1 1 calc R U
C17 C 0.6291(5) 0.5599(11) 0.3958(3) 0.0178(12) Uani 1 1 d . .
H17A H 0.691747 0.597331 0.441500 0.021 Uiso 1 1 calc R U
H17B H 0.610712 0.393012 0.400150 0.021 Uiso 1 1 calc R U
C18 C 0.5311(5) 0.7092(11) 0.4034(3) 0.0185(12) Uani 1 1 d . .
C19 C 0.3986(5) -0.0851(12) 0.1806(4) 0.0239(13) Uani 1 1 d . .
H19A H 0.460673 -0.142660 0.222188 0.036 Uiso 1 1 calc R U
H19B H 0.353155 -0.217021 0.156244 0.036 Uiso 1 1 calc R U
H19C H 0.354361 0.021336 0.207194 0.036 Uiso 1 1 calc R U
O5 O 0.1899(3) 1.0876(7) 0.4241(3) 0.0203(9) Uani 1 1 d . .
O6 O 0.0551(4) 0.9173(8) 0.4736(3) 0.0292(11) Uani 1 1 d . .
N2 N 0.0840(4) 0.4992(8) 0.4176(3) 0.0150(10) Uani 1 1 d . .
H2A H 0.047277 0.543661 0.457886 0.018 Uiso 1 1 calc R U
H2B H 0.115420 0.357764 0.431827 0.018 Uiso 1 1 calc R U
C20 C 0.1707(4) 0.6753(10) 0.4100(3) 0.0147(11) Uani 1 1 d . .
H20 H 0.243618 0.628395 0.443745 0.018 Uiso 1 1 calc R U
C21 C 0.1723(5) 0.6722(11) 0.3171(3) 0.0172(11) Uani 1 1 d . .
H21A H 0.214133 0.536927 0.302313 0.021 Uiso 1 1 calc R U
H21B H 0.204225 0.817554 0.299558 0.021 Uiso 1 1 calc R U
C22 C 0.0504(5) 0.6520(12) 0.2782(3) 0.0199(12) Uani 1 1 d . .
H22A H 0.013604 0.805458 0.276963 0.024 Uiso 1 1 calc R U
H22B H 0.039825 0.590288 0.220744 0.024 Uiso 1 1 calc R U
C23 C 0.0058(5) 0.4831(11) 0.3348(4) 0.0212(12) Uani 1 1 d . .
H23A H -0.069313 0.528196 0.340357 0.025 Uiso 1 1 calc R U
H23B H 0.003879 0.322432 0.312536 0.025 Uiso 1 1 calc R U
C24 C 0.1337(5) 0.9139(10) 0.4392(3) 0.0155(11) Uani 1 1 d . .
O7 O 0.3847(4) 1.1795(8) 0.3810(3) 0.0278(10) Uani 1 1 d D .
H7B H 0.327(5) 1.13(2) 0.397(6) 0.06(3) Uiso 1 1 d D .
H7A H 0.394(7) 1.327(5) 0.385(5) 0.03(2) Uiso 1 1 d D .

loop_
_atom_site_aniso_label
_atom_site_aniso_U_11
_atom_site_aniso_U_22
_atom_site_aniso_U_33
_atom_site_aniso_U_23
_atom_site_aniso_U_13
_atom_site_aniso_U_12
Cl1 0.0362(8) 0.0224(8) 0.0267(7) -0.0042(6) 0.0155(6) -0.0004(7)
O1 0.025(2) 0.016(2) 0.0220(18) -0.0010(16) 0.0031(16) -0.0094(17)
O2 0.028(2) 0.009(2) 0.0274(19) -0.0029(17) 0.0095(17) -0.0019(18)
O3 0.022(2) 0.015(2) 0.045(2) -0.001(2) 0.0108(19) -0.0007(19)
O4 0.028(2) 0.010(2) 0.037(2) -0.0062(18) 0.0139(19) -0.0033(19)
N1 0.020(2) 0.006(2) 0.017(2) -0.0005(17) -0.0001(19) 0.0006(18)
C1 0.014(2) 0.007(3) 0.020(3) -0.005(2) -0.001(2) 0.001(2)
C2 0.018(2) 0.010(3) 0.014(2) -0.002(2) 0.0010(19) 0.003(2)
C3 0.015(2) 0.007(3) 0.017(2) -0.002(2) 0.001(2) -0.001(2)
C4 0.015(2) 0.006(3) 0.016(2) -0.001(2) 0.0018(19) -0.0005(19)
C5 0.018(3) 0.015(3) 0.016(2) 0.002(2) 0.003(2) 0.003(2)
C6 0.020(3) 0.013(3) 0.013(2) -0.003(2) -0.003(2) -0.001(2)
C7 0.013(2) 0.014(3) 0.024(3) -0.002(2) -0.001(2) -0.003(2)
C8 0.016(3) 0.020(3) 0.014(2) -0.002(2) 0.002(2) 0.004(2)
C9 0.012(2) 0.008(3) 0.020(2) -0.005(2) 0.003(2) 0.000(2)
C10 0.013(2) 0.010(3) 0.022(3) -0.001(2) 0.006(2) -0.003(2)
C11 0.012(2) 0.010(3) 0.025(2) 0.001(2) 0.001(2) 0.003(2)
C12 0.016(3) 0.011(3) 0.027(3) -0.004(2) 0.002(2) 0.000(2)
C13 0.020(3) 0.011(3) 0.024(3) -0.005(2) 0.008(2) -0.002(2)
C14 0.025(3) 0.015(3) 0.023(3) 0.005(2) 0.007(2) 0.001(2)
C15 0.024(3) 0.009(3) 0.025(3) 0.000(2) 0.011(2) 0.003(2)
C16 0.022(3) 0.012(3) 0.024(3) -0.006(2) 0.003(2) -0.006(2)
C17 0.021(3) 0.018(3) 0.014(2) 0.001(2) 0.001(2) 0.002(2)
C18 0.022(3) 0.020(3) 0.014(2) -0.001(2) 0.006(2) -0.002(2)
C19 0.026(3) 0.020(3) 0.026(3) 0.002(3) 0.006(2) -0.015(3)
O5 0.023(2) 0.007(2) 0.031(2) -0.0010(16) 0.0058(17) -0.0022(16)
O6 0.040(3) 0.007(2) 0.049(3) -0.0076(19) 0.029(2) -0.0073(19)
N2 0.021(2) 0.003(2) 0.022(2) 0.0022(17) 0.0074(18) -0.0010(18)
C20 0.014(2) 0.007(3) 0.021(3) 0.001(2) 0.002(2) 0.000(2)
C21 0.021(3) 0.013(3) 0.019(2) 0.003(2) 0.007(2) -0.003(2)
C22 0.020(3) 0.022(3) 0.017(2) 0.000(2) 0.001(2) 0.004(2)
C23 0.023(3) 0.011(3) 0.027(3) -0.001(2) 0.000(2) 0.000(2)
C24 0.024(3) 0.005(3) 0.017(2) -0.001(2) 0.004(2) 0.000(2)
O7 0.031(2) 0.009(2) 0.049(3) 0.001(2) 0.023(2) -0.0011(19)

loop_
_atom_type_symbol
_atom_type_description
_atom_type_scat_dispersion_real
_atom_type_scat_dispersion_imag
_atom_type_scat_source
C C 0.0181 0.0091 'International Tables Vol C Tables 4.2.6.8 and 6.1.1.4'
H H 0.0000 0.0000 'International Tables Vol C Tables 4.2.6.8 and 6.1.1.4'
N N 0.0311 0.0180 'International Tables Vol C Tables 4.2.6.8 and 6.1.1.4'
O O 0.0492 0.0322 'International Tables Vol C Tables 4.2.6.8 and 6.1.1.4'
Cl Cl 0.3639 0.7018 'International Tables Vol C Tables 4.2.6.8 and 6.1.1.4'

loop_
_geom_angle_atom_site_label_1
_geom_angle_atom_site_label_2
_geom_angle_atom_site_label_3
_geom_angle
C7 O1 C19 117.4(5)
C18 O4 H4 109.5
C9 N1 C1 125.0(5)
C9 N1 C4 127.2(5)
C1 N1 C4 107.7(4)
C2 C1 N1 108.5(5)
C2 C1 C16 127.9(5)
N1 C1 C16 123.5(5)
C1 C2 C3 108.8(5)
C1 C2 C17 127.2(5)
C3 C2 C17 123.9(5)
C4 C3 C8 121.4(5)
C4 C3 C2 107.3(5)
C8 C3 C2 131.3(5)
C3 C4 C5 120.7(5)
C3 C4 N1 107.7(4)
C5 C4 N1 131.4(5)
C6 C5 C4 117.4(5)
C6 C5 H5 121.3
C4 C5 H5 121.3
C5 C6 C7 122.1(5)
C5 C6 H6 118.9
C7 C6 H6 118.9
O1 C7 C8 124.0(5)
O1 C7 C6 115.3(5)
C8 C7 C6 120.7(5)
C7 C8 C3 117.6(5)
C7 C8 H8 121.2
C3 C8 H8 121.2
O2 C9 N1 122.0(5)
O2 C9 C10 119.6(5)
N1 C9 C10 118.3(5)
C15 C10 C11 120.3(5)
C15 C10 C9 119.1(5)
C11 C10 C9 120.6(5)
C12 C11 C10 119.4(5)
C12 C11 H11 120.3
C10 C11 H11 120.3
C13 C12 C11 120.0(6)
C13 C12 H12 120.0
C11 C12 H12 120.0
C12 C13 C14 121.7(5)
C12 C13 Cl1 119.6(5)
C14 C13 Cl1 118.6(5)
C13 C14 C15 118.9(6)
C13 C14 H14 120.5
C15 C14 H14 120.5
C10 C15 C14 119.6(5)
C10 C15 H15 120.2
C14 C15 H15 120.2
C1 C16 H16A 109.5
C1 C16 H16B 109.5
H16A C16 H16B 109.5
C1 C16 H16C 109.5
H16A C16 H16C 109.5
H16B C16 H16C 109.5
C2 C17 C18 109.0(5)
C2 C17 H17A 109.9
C18 C17 H17A 109.9
C2 C17 H17B 109.9
C18 C17 H17B 109.9
H17A C17 H17B 108.3
O3 C18 O4 122.3(6)
O3 C18 C17 124.7(6)
O4 C18 C17 113.0(5)
O1 C19 H19A 109.5
O1 C19 H19B 109.5
H19A C19 H19B 109.5
O1 C19 H19C 109.5
H19A C19 H19C 109.5
H19B C19 H19C 109.5
C20 N2 C23 108.2(4)
C20 N2 H2A 110.1
C23 N2 H2A 110.1
C20 N2 H2B 110.1
C23 N2 H2B 110.1
H2A N2 H2B 108.4
N2 C20 C21 103.1(4)
N2 C20 C24 107.9(4)
C21 C20 C24 112.4(5)
N2 C20 H20 111.0
C21 C20 H20 111.0
C24 C20 H20 111.0
C20 C21 C22 102.1(4)
C20 C21 H21A 111.4
C22 C21 H21A 111.4
C20 C21 H21B 111.4
C22 C21 H21B 111.4
H21A C21 H21B 109.2
C23 C22 C21 104.2(4)
C23 C22 H22A 110.9
C21 C22 H22A 110.9
C23 C22 H22B 110.9
C21 C22 H22B 110.9
H22A C22 H22B 108.9
N2 C23 C22 105.2(5)
N2 C23 H23A 110.7
C22 C23 H23A 110.7
N2 C23 H23B 110.7
C22 C23 H23B 110.7
H23A C23 H23B 108.8
O6 C24 O5 126.8(5)
O6 C24 C20 118.1(5)
O5 C24 C20 115.1(5)
H7B O7 H7A 114(10)

loop_
_geom_bond_atom_site_label_1
_geom_bond_atom_site_label_2
_geom_bond_distance
Cl1 C13 1.737(6)
O1 C7 1.366(7)
O1 C19 1.423(7)
O2 C9 1.232(7)
O3 C18 1.218(7)
O4 C18 1.309(8)
O4 H4 0.93(9)
N1 C9 1.387(7)
N1 C1 1.424(7)
N1 C4 1.426(7)
C1 C2 1.354(8)
C1 C16 1.492(7)
C2 C3 1.453(7)
C2 C17 1.510(7)
C3 C4 1.391(7)
C3 C8 1.398(8)
C4 C5 1.405(7)
C5 C6 1.375(8)
C5 H5 0.9500
C6 C7 1.396(8)
C6 H6 0.9500
C7 C8 1.390(8)
C8 H8 0.9500
C9 C10 1.490(7)
C10 C15 1.388(8)
C10 C11 1.404(8)
C11 C12 1.382(8)
C11 H11 0.9500
C12 C13 1.373(8)
C12 H12 0.9500
C13 C14 1.380(9)
C14 C15 1.405(8)
C14 H14 0.9500
C15 H15 0.9500
C16 H16A 0.9800
C16 H16B 0.9800
C16 H16C 0.9800
C17 C18 1.513(8)
C17 H17A 0.9900
C17 H17B 0.9900
C19 H19A 0.9800
C19 H19B 0.9800
C19 H19C 0.9800
O5 C24 1.269(7)
O6 C24 1.220(7)
N2 C20 1.500(7)
N2 C23 1.506(7)
N2 H2A 0.9100
N2 H2B 0.9100
C20 C21 1.526(7)
C20 C24 1.549(8)
C20 H20 1.0000
C21 C22 1.527(8)
C21 H21A 0.9900
C21 H21B 0.9900
C22 C23 1.519(8)
C22 H22A 0.9900
C22 H22B 0.9900
C23 H23A 0.9900
C23 H23B 0.9900
O7 H7B 0.86(3)
O7 H7A 0.85(3)

loop_
_geom_hbond_atom_site_label_D
_geom_hbond_atom_site_label_H
_geom_hbond_atom_site_label_A
_geom_hbond_distance_DH
_geom_hbond_distance_HA
_geom_hbond_distance_DA
_geom_hbond_angle_DHA
_geom_hbond_site_symmetry_A
_geom_hbond_publ_flag
O4 H4 O7 0.93 1.65 2.528(7) 155.5 . yes
O7 H7A O3 0.85(3) 1.86(3) 2.704(7) 171(8) 1_565 yes
O7 H7B O5 0.86(3) 1.86(3) 2.703(6) 168(11) . yes
N2 H2B O5 0.91 1.82 2.694(6) 159.7 1_545 yes
N2 H2A O6 0.91 1.99 2.759(6) 140.8 2_546 yes
C17 H17A O5 0.99 2.39 3.339(7) 159.6 2_646 yes

loop_
_geom_torsion_atom_site_label_1
_geom_torsion_atom_site_label_2
_geom_torsion_atom_site_label_3
_geom_torsion_atom_site_label_4
_geom_torsion
C9 N1 C1 C2 179.1(5)
C4 N1 C1 C2 1.1(6)
C9 N1 C1 C16 -0.9(8)
C4 N1 C1 C16 -178.9(5)
N1 C1 C2 C3 -0.9(6)
C16 C1 C2 C3 179.0(5)
N1 C1 C2 C17 -176.9(5)
C16 C1 C2 C17 3.1(9)
C1 C2 C3 C4 0.5(6)
C17 C2 C3 C4 176.6(5)
C1 C2 C3 C8 -177.9(6)
C17 C2 C3 C8 -1.8(10)
C8 C3 C4 C5 4.1(8)
C2 C3 C4 C5 -174.5(5)
C8 C3 C4 N1 178.8(5)
C2 C3 C4 N1 0.2(6)
C9 N1 C4 C3 -178.7(5)
C1 N1 C4 C3 -0.8(6)
C9 N1 C4 C5 -4.8(9)
C1 N1 C4 C5 173.1(6)
C3 C4 C5 C6 -3.8(8)
N1 C4 C5 C6 -177.1(6)
C4 C5 C6 C7 0.6(8)
C19 O1 C7 C8 -3.4(9)
C19 O1 C7 C6 178.6(5)
C5 C6 C7 O1 -179.5(5)
C5 C6 C7 C8 2.5(9)
O1 C7 C8 C3 179.9(5)
C6 C7 C8 C3 -2.2(8)
C4 C3 C8 C7 -1.0(8)
C2 C3 C8 C7 177.2(6)
C1 N1 C9 O2 -18.2(9)
C4 N1 C9 O2 159.4(5)
C1 N1 C9 C10 160.1(5)
C4 N1 C9 C10 -22.3(8)
O2 C9 C10 C15 -49.7(7)
N1 C9 C10 C15 131.9(6)
O2 C9 C10 C11 127.6(6)
N1 C9 C10 C11 -50.7(7)
C15 C10 C11 C12 2.0(8)
C9 C10 C11 C12 -175.2(5)
C10 C11 C12 C13 -2.8(8)
C11 C12 C13 C14 1.4(9)
C11 C12 C13 Cl1 -179.8(4)
C12 C13 C14 C15 0.8(9)
Cl1 C13 C14 C15 -178.1(4)
C11 C10 C15 C14 0.1(9)
C9 C10 C15 C14 177.4(5)
C13 C14 C15 C10 -1.5(9)
C1 C2 C17 C18 85.8(7)
C3 C2 C17 C18 -89.6(7)
C2 C17 C18 O3 106.2(6)
C2 C17 C18 O4 -72.0(6)
C23 N2 C20 C21 -25.5(6)
C23 N2 C20 C24 93.7(5)
N2 C20 C21 C22 39.7(6)
C24 C20 C21 C22 -76.2(6)
C20 C21 C22 C23 -39.6(6)
C20 N2 C23 C22 0.9(6)
C21 C22 C23 N2 24.1(6)
N2 C20 C24 O6 10.6(7)
C21 C20 C24 O6 123.6(6)
N2 C20 C24 O5 -169.4(5)
C21 C20 C24 O5 -56.4(6)
